data_4076194
loop_
_publ_author_name
'Kissounko, Denis A.'
'Guzei, Ilia A.'
'Gellman, Samuel H.'
'Stahl, Shannon S.'

_publ_section_title
;
 Titanium(IV)-Mediated Conversion of Carboxamides to Amidines and
 Implications for Catalytic Transamidation
;
_journal_issue 22
_journal_name_full Organometallics
_journal_page_first 5208
_journal_paper_doi 10.1021/om050768y
_journal_volume 24
_journal_year 2005
_chemical_formula_sum 'C18 H33 Cl N2 O Ti'
_chemical_formula_weight 376.81
_chemical_name_systematic
; 
 ? 
;
_space_group_IT_number 14
_symmetry_cell_setting monoclinic
_symmetry_space_group_name_Hall '-P 2yn'
_symmetry_space_group_name_H-M 'P 1 21/n 1'
_atom_sites_solution_hydrogens geom
_atom_sites_solution_primary direct
_atom_sites_solution_secondary difmap
_audit_creation_method SHELXL-97
_cell_angle_alpha 90.00
_cell_angle_beta 94.033(2)
_cell_angle_gamma 90.00
_cell_formula_units_Z 4
_cell_length_a 8.0867(8)
_cell_length_b 27.518(3)
_cell_length_c 9.3624(10)
_cell_measurement_reflns_used 4026
_cell_measurement_temperature 100(2)
_cell_measurement_theta_max 25.47
_cell_measurement_theta_min 2.30
_cell_volume 2078.3(4)
_computing_cell_refinement 'Bruker SMART'
_computing_data_collection 'Bruker SMART'
_computing_data_reduction 'Bruker SAINT'
_computing_molecular_graphics 'Bruker SHELXTL'
_computing_publication_material 'Bruker SHELXTL'
_computing_structure_refinement 'SHELXL-97 (Sheldrick, 1997)'
_computing_structure_solution 'SHELXS-97 (Sheldrick, 1990)'
_diffrn_ambient_temperature 100(2)
_diffrn_measured_fraction_theta_full 0.996
_diffrn_measured_fraction_theta_max 0.996
_diffrn_measurement_device_type 'CCD area detector'
_diffrn_measurement_method 'phi and omega scans'
_diffrn_radiation_monochromator graphite
_diffrn_radiation_source 'fine-focus sealed tube'
_diffrn_radiation_type MoK\a
_diffrn_radiation_wavelength 0.71073
_diffrn_reflns_av_R_equivalents 0.0418
_diffrn_reflns_av_sigmaI/netI 0.0384
_diffrn_reflns_limit_h_max 10
_diffrn_reflns_limit_h_min -10
_diffrn_reflns_limit_k_max 34
_diffrn_reflns_limit_k_min -34
_diffrn_reflns_limit_l_max 11
_diffrn_reflns_limit_l_min -11
_diffrn_reflns_number 17066
_diffrn_reflns_theta_full 26.39
_diffrn_reflns_theta_max 26.39
_diffrn_reflns_theta_min 2.30
_exptl_absorpt_coefficient_mu 0.546
_exptl_absorpt_correction_T_max 0.8756
_exptl_absorpt_correction_T_min 0.7834
_exptl_absorpt_correction_type none
_exptl_crystal_density_diffrn 1.204
_exptl_crystal_density_meas 0
_exptl_crystal_density_method 'not measured'
_exptl_crystal_F_000 808
_exptl_crystal_size_max 0.47
_exptl_crystal_size_mid 0.28
_exptl_crystal_size_min 0.25
_refine_diff_density_max 0.399
_refine_diff_density_min -0.214
_refine_diff_density_rms 0.062
_refine_ls_extinction_method none
_refine_ls_goodness_of_fit_ref 1.021
_refine_ls_hydrogen_treatment mixed
_refine_ls_matrix_type full
_refine_ls_number_parameters 242
_refine_ls_number_reflns 4227
_refine_ls_number_restraints 11
_refine_ls_restrained_S_all 1.020
_refine_ls_R_factor_all 0.0566
_refine_ls_R_factor_gt 0.0379
_refine_ls_shift/su_max 0.001
_refine_ls_shift/su_mean 0.000
_refine_ls_structure_factor_coef Fsqd
_refine_ls_weighting_details 'calc w=1/[\s^2^(Fo^2^)+(0.0617P)^2^+0.3315P] where P=(Fo^2^+2Fc^2^)/3'
_refine_ls_weighting_scheme calc
_refine_ls_wR_factor_gt 0.0948
_refine_ls_wR_factor_ref 0.1055
_reflns_number_gt 3281
_reflns_number_total 4227
_reflns_threshold_expression >2sigma(I)
_cod_data_source_file om050768ysi20050905_041159.cif
_cod_data_source_block stahl35
_cod_depositor_comments
;
The following automatic conversions were performed:

'_symmetry_cell_setting' value 'Monoclinic' changed to 'monoclinic'
according to /home/saulius/struct/CIF-dictionaries/cif_core.dic
dictionary named 'cif_core.dic' version 2.4.1 from 2010-06-29.

Automatic conversion script
Id: cif_fix_values 1715 2011-07-08 13:25:40Z adriana 
;
_cod_original_sg_symbol_H-M P2(1)/n
_cod_database_code 4076194

loop_
_symmetry_equiv_pos_as_xyz
'x, y, z'
'-x+1/2, y+1/2, -z+1/2'
'-x, -y, -z'
'x-1/2, -y-1/2, z-1/2'

loop_
_atom_site_label
_atom_site_type_symbol
_atom_site_fract_x
_atom_site_fract_y
_atom_site_fract_z
_atom_site_U_iso_or_equiv
_atom_site_adp_type
_atom_site_occupancy
_atom_site_symmetry_multiplicity
_atom_site_calc_flag
_atom_site_refinement_flags
_atom_site_disorder_assembly
_atom_site_disorder_group
Ti Ti 0.30833(4) 0.139461(12) 0.17025(4) 0.01540(12) Uani 1 1 d . . .
Cl Cl 0.07915(6) 0.18962(2) 0.21410(6) 0.02758(15) Uani 1 1 d . A .
N1 N 0.2668(2) 0.08630(6) 0.25431(17) 0.0197(4) Uani 1 1 d . A .
O1 O 0.4743(7) 0.1672(4) 0.3171(3) 0.0196(9) Uani 0.737(3) 1 d PD A 1
N2 N 0.6251(3) 0.14610(8) 0.5168(2) 0.0207(5) Uani 0.737(3) 1 d PD A 1
C15 C 0.4912(3) 0.16517(9) 0.4526(3) 0.0178(6) Uani 0.737(3) 1 d PD A 1
C16 C 0.3615(5) 0.1867(3) 0.5393(4) 0.0262(10) Uani 0.737(3) 1 d PD A 1
H16A H 0.4052 0.2160 0.5876 0.039 Uiso 0.737(3) 1 calc PR A 1
H16B H 0.3302 0.1630 0.6109 0.039 Uiso 0.737(3) 1 calc PR A 1
H16C H 0.2638 0.1951 0.4762 0.039 Uiso 0.737(3) 1 calc PR A 1
C17 C 0.7538(6) 0.1252(2) 0.4338(4) 0.0343(11) Uani 0.737(3) 1 d PD A 1
H17A H 0.7039 0.1134 0.3418 0.051 Uiso 0.737(3) 1 calc PR A 1
H17B H 0.8069 0.0980 0.4870 0.051 Uiso 0.737(3) 1 calc PR A 1
H17C H 0.8369 0.1500 0.4168 0.051 Uiso 0.737(3) 1 calc PR A 1
C18 C 0.6550(10) 0.1468(4) 0.6746(5) 0.0385(13) Uani 0.737(3) 1 d PD A 1
H18A H 0.6875 0.1796 0.7061 0.058 Uiso 0.737(3) 1 calc PR A 1
H18B H 0.7440 0.1239 0.7036 0.058 Uiso 0.737(3) 1 calc PR A 1
H18C H 0.5534 0.1373 0.7186 0.058 Uiso 0.737(3) 1 calc PR A 1
O1A O 0.501(2) 0.1683(12) 0.3045(10) 0.0196(9) Uani 0.263(3) 1 d PD A 2
N2A N 0.5386(8) 0.1640(2) 0.5428(6) 0.0207(5) Uani 0.263(3) 1 d PD A 2
C15A C 0.5821(8) 0.1520(2) 0.4155(6) 0.0178(6) Uani 0.263(3) 1 d PD A 2
C16A C 0.7410(16) 0.1256(7) 0.3985(14) 0.0262(10) Uani 0.263(3) 1 d PD A 2
H16D H 0.7919 0.1378 0.3135 0.039 Uiso 0.263(3) 1 calc PR A 2
H16E H 0.7186 0.0908 0.3874 0.039 Uiso 0.263(3) 1 calc PR A 2
H16F H 0.8167 0.1310 0.4834 0.039 Uiso 0.263(3) 1 calc PR A 2
C17A C 0.645(3) 0.1528(12) 0.6711(12) 0.0343(11) Uani 0.263(3) 1 d PD A 2
H17D H 0.6465 0.1176 0.6871 0.051 Uiso 0.263(3) 1 calc PR A 2
H17E H 0.6025 0.1691 0.7540 0.051 Uiso 0.263(3) 1 calc PR A 2
H17F H 0.7581 0.1641 0.6584 0.051 Uiso 0.263(3) 1 calc PR A 2
C18A C 0.3805(19) 0.1892(10) 0.5634(15) 0.0385(13) Uani 0.263(3) 1 d PD A 2
H18D H 0.3999 0.2243 0.5693 0.058 Uiso 0.263(3) 1 calc PR A 2
H18E H 0.3361 0.1779 0.6523 0.058 Uiso 0.263(3) 1 calc PR A 2
H18F H 0.3008 0.1821 0.4824 0.058 Uiso 0.263(3) 1 calc PR A 2
C1 C 0.2390(2) 0.14412(7) -0.0833(2) 0.0187(4) Uani 1 1 d . A .
C2 C 0.3329(2) 0.18685(7) -0.0508(2) 0.0187(4) Uani 1 1 d . A .
C3 C 0.4935(2) 0.17265(7) -0.0001(2) 0.0181(4) Uani 1 1 d . A .
C4 C 0.4998(2) 0.12059(7) -0.0006(2) 0.0173(4) Uani 1 1 d . A .
C5 C 0.3427(2) 0.10333(7) -0.0549(2) 0.0175(4) Uani 1 1 d . A .
C6 C 0.0622(3) 0.14257(9) -0.1451(2) 0.0300(5) Uani 1 1 d . . .
H6A H -0.0002 0.1693 -0.1054 0.045 Uiso 1 1 calc R A .
H6B H 0.0120 0.1115 -0.1208 0.045 Uiso 1 1 calc R . .
H6C H 0.0597 0.1459 -0.2495 0.045 Uiso 1 1 calc R . .
C7 C 0.2729(3) 0.23841(8) -0.0686(2) 0.0287(5) Uani 1 1 d . . .
H7A H 0.3050 0.2569 0.0184 0.043 Uiso 1 1 calc R A .
H7B H 0.1519 0.2386 -0.0853 0.043 Uiso 1 1 calc R . .
H7C H 0.3227 0.2533 -0.1504 0.043 Uiso 1 1 calc R . .
C8 C 0.6330(3) 0.20659(8) 0.0421(2) 0.0265(5) Uani 1 1 d . . .
H8A H 0.6753 0.2209 -0.0440 0.040 Uiso 1 1 calc R A .
H8B H 0.7220 0.1886 0.0954 0.040 Uiso 1 1 calc R . .
H8C H 0.5929 0.2325 0.1027 0.040 Uiso 1 1 calc R . .
C9 C 0.6510(2) 0.08978(8) 0.0366(2) 0.0251(5) Uani 1 1 d . . .
H9A H 0.6222 0.0635 0.1010 0.038 Uiso 1 1 calc R A .
H9B H 0.7384 0.1099 0.0841 0.038 Uiso 1 1 calc R . .
H9C H 0.6906 0.0759 -0.0511 0.038 Uiso 1 1 calc R . .
C10 C 0.2989(3) 0.05115(8) -0.0870(2) 0.0262(5) Uani 1 1 d . . .
H10A H 0.1820 0.0456 -0.0710 0.039 Uiso 1 1 calc R A .
H10B H 0.3683 0.0299 -0.0239 0.039 Uiso 1 1 calc R . .
H10C H 0.3181 0.0440 -0.1870 0.039 Uiso 1 1 calc R . .
C11 C 0.2324(3) 0.04054(7) 0.3234(2) 0.0230(5) Uani 1 1 d . . .
C12 C 0.0748(3) 0.01788(9) 0.2523(3) 0.0391(6) Uani 1 1 d . A .
H12A H -0.0184 0.0403 0.2599 0.059 Uiso 1 1 calc R . .
H12B H 0.0513 -0.0127 0.3003 0.059 Uiso 1 1 calc R . .
H12C H 0.0903 0.0116 0.1511 0.059 Uiso 1 1 calc R . .
C13 C 0.2087(3) 0.05096(8) 0.4815(2) 0.0322(5) Uani 1 1 d . A .
H13A H 0.3093 0.0661 0.5260 0.048 Uiso 1 1 calc R . .
H13B H 0.1872 0.0204 0.5309 0.048 Uiso 1 1 calc R . .
H13C H 0.1145 0.0730 0.4887 0.048 Uiso 1 1 calc R . .
C14 C 0.3789(3) 0.00600(8) 0.3121(3) 0.0312(5) Uani 1 1 d . A .
H14A H 0.3917 -0.0015 0.2112 0.047 Uiso 1 1 calc R . .
H14B H 0.3586 -0.0241 0.3641 0.047 Uiso 1 1 calc R . .
H14C H 0.4803 0.0215 0.3538 0.047 Uiso 1 1 calc R . .

loop_
_atom_site_aniso_label
_atom_site_aniso_U_11
_atom_site_aniso_U_22
_atom_site_aniso_U_33
_atom_site_aniso_U_23
_atom_site_aniso_U_13
_atom_site_aniso_U_12
Ti 0.0164(2) 0.01651(19) 0.0131(2) 0.00054(14) -0.00020(13) 0.00008(14)
Cl 0.0243(3) 0.0349(3) 0.0241(3) 0.0011(2) 0.0060(2) 0.0096(2)
N1 0.0229(9) 0.0211(9) 0.0153(9) 0.0012(7) 0.0032(7) 0.0000(7)
O1 0.018(2) 0.0253(9) 0.0154(9) 0.0005(11) -0.0005(10) -0.006(2)
N2 0.0193(13) 0.0249(13) 0.0180(12) 0.0014(10) 0.0018(10) 0.0020(9)
C15 0.0194(15) 0.0150(13) 0.0189(15) -0.0007(11) 0.0004(11) -0.0055(10)
C16 0.027(2) 0.033(2) 0.020(2) -0.0018(19) 0.0069(16) 0.0149(17)
C17 0.0291(18) 0.048(2) 0.026(3) 0.010(2) 0.0066(19) 0.0143(16)
C18 0.046(3) 0.054(4) 0.0139(17) 0.0039(17) -0.0101(15) -0.0014(19)
O1A 0.018(2) 0.0253(9) 0.0154(9) 0.0005(11) -0.0005(10) -0.006(2)
N2A 0.0193(13) 0.0249(13) 0.0180(12) 0.0014(10) 0.0018(10) 0.0020(9)
C15A 0.0194(15) 0.0150(13) 0.0189(15) -0.0007(11) 0.0004(11) -0.0055(10)
C16A 0.027(2) 0.033(2) 0.020(2) -0.0018(19) 0.0069(16) 0.0149(17)
C17A 0.0291(18) 0.048(2) 0.026(3) 0.010(2) 0.0066(19) 0.0143(16)
C18A 0.046(3) 0.054(4) 0.0139(17) 0.0039(17) -0.0101(15) -0.0014(19)
C1 0.0153(10) 0.0289(11) 0.0118(10) 0.0015(8) 0.0005(7) -0.0007(8)
C2 0.0211(10) 0.0211(10) 0.0141(10) 0.0047(8) 0.0030(8) 0.0024(8)
C3 0.0193(10) 0.0187(10) 0.0166(10) 0.0014(8) 0.0023(8) -0.0028(8)
C4 0.0179(10) 0.0186(10) 0.0155(10) 0.0013(8) 0.0020(8) 0.0004(8)
C5 0.0199(10) 0.0216(10) 0.0111(9) -0.0020(8) 0.0025(8) -0.0035(8)
C6 0.0197(11) 0.0504(15) 0.0194(11) 0.0015(10) -0.0027(9) -0.0016(10)
C7 0.0323(12) 0.0264(12) 0.0280(12) 0.0088(9) 0.0057(10) 0.0082(10)
C8 0.0245(11) 0.0260(11) 0.0290(12) -0.0016(9) 0.0023(9) -0.0077(9)
C9 0.0219(11) 0.0238(11) 0.0297(12) 0.0008(9) 0.0023(9) 0.0043(9)
C10 0.0315(12) 0.0260(11) 0.0216(11) -0.0073(9) 0.0056(9) -0.0073(9)
C11 0.0272(11) 0.0209(11) 0.0216(11) 0.0029(8) 0.0058(9) -0.0043(9)
C12 0.0382(14) 0.0406(14) 0.0384(14) 0.0078(12) 0.0026(11) -0.0181(11)
C13 0.0421(14) 0.0302(12) 0.0257(12) 0.0070(10) 0.0123(10) 0.0021(10)
C14 0.0411(14) 0.0247(12) 0.0285(13) 0.0048(10) 0.0076(10) 0.0038(10)

loop_
_atom_type_symbol
_atom_type_description
_atom_type_scat_dispersion_real
_atom_type_scat_dispersion_imag
_atom_type_scat_source
C C 0.0033 0.0016 'International Tables Vol C Tables 4.2.6.8 and 6.1.1.4'
H H 0.0000 0.0000 'International Tables Vol C Tables 4.2.6.8 and 6.1.1.4'
N N 0.0061 0.0033 'International Tables Vol C Tables 4.2.6.8 and 6.1.1.4'
O O 0.0106 0.0060 'International Tables Vol C Tables 4.2.6.8 and 6.1.1.4'
Cl Cl 0.1484 0.1585 'International Tables Vol C Tables 4.2.6.8 and 6.1.1.4'
Ti Ti 0.2776 0.4457 'International Tables Vol C Tables 4.2.6.8 and 6.1.1.4'

loop_
_geom_angle_atom_site_label_1
_geom_angle_atom_site_label_2
_geom_angle_atom_site_label_3
_geom_angle
N1 Ti O1 98.9(2)
N1 Ti O1A 102.2(7)
O1 Ti O1A 6.8(6)
N1 Ti C4 106.48(7)
O1 Ti C4 96.27(16)
O1A Ti C4 89.6(5)
N1 Ti C5 95.16(7)
O1 Ti C5 131.07(16)
O1A Ti C5 124.5(5)
C4 Ti C5 34.90(6)
N1 Ti Cl 103.76(6)
O1 Ti Cl 98.8(2)
O1A Ti Cl 103.6(6)
C4 Ti Cl 143.49(5)
C5 Ti Cl 122.80(5)
N1 Ti C1 117.49(7)
O1 Ti C1 139.08(19)
O1A Ti C1 133.3(5)
C4 Ti C1 57.40(7)
C5 Ti C1 34.51(7)
Cl Ti C1 90.53(5)
N1 Ti C3 140.56(7)
O1 Ti C3 83.90(16)
O1A Ti C3 77.5(5)
C4 Ti C3 34.69(6)
C5 Ti C3 57.24(6)
Cl Ti C3 114.74(5)
C1 Ti C3 56.34(6)
N1 Ti C2 150.57(7)
O1 Ti C2 106.5(2)
O1A Ti C2 101.7(6)
C4 Ti C2 56.80(7)
C5 Ti C2 56.83(7)
Cl Ti C2 86.99(5)
C1 Ti C2 33.91(7)
C3 Ti C2 33.30(6)
C11 N1 Ti 178.88(15)
C15 O1 Ti 133.6(6)
C15 N2 C17 120.7(3)
C15 N2 C18 121.6(3)
C17 N2 C18 117.6(4)
O1 C15 N2 120.3(4)
O1 C15 C16 119.7(4)
N2 C15 C16 119.9(3)
C15A O1A Ti 133(2)
C15A N2A C17A 121.0(6)
C15A N2A C18A 121.8(6)
C17A N2A C18A 117.2(7)
O1A C15A N2A 120.1(8)
O1A C15A C16A 118.8(7)
N2A C15A C16A 120.5(5)
C5 C1 C2 108.39(17)
C5 C1 C6 125.75(19)
C2 C1 C6 125.79(19)
C5 C1 Ti 71.20(11)
C2 C1 Ti 75.42(11)
C6 C1 Ti 121.83(13)
C3 C2 C1 108.01(17)
C3 C2 C7 125.63(18)
C1 C2 C7 126.36(18)
C3 C2 Ti 72.37(11)
C1 C2 Ti 70.68(11)
C7 C2 Ti 123.17(14)
C2 C3 C4 108.00(16)
C2 C3 C8 125.22(18)
C4 C3 C8 126.76(18)
C2 C3 Ti 74.33(11)
C4 C3 Ti 69.60(10)
C8 C3 Ti 123.13(14)
C5 C4 C3 107.75(16)
C5 C4 C9 125.90(18)
C3 C4 C9 126.12(17)
C5 C4 Ti 72.68(11)
C3 C4 Ti 75.70(11)
C9 C4 Ti 121.80(13)
C1 C5 C4 107.83(17)
C1 C5 C10 126.29(18)
C4 C5 C10 125.72(18)
C1 C5 Ti 74.29(11)
C4 C5 Ti 72.41(11)
C10 C5 Ti 122.62(13)
N1 C11 C12 109.85(17)
N1 C11 C14 109.58(17)
C12 C11 C14 110.05(18)
N1 C11 C13 108.00(17)
C12 C11 C13 109.85(18)
C14 C11 C13 109.48(18)

loop_
_geom_bond_atom_site_label_1
_geom_bond_atom_site_label_2
_geom_bond_distance
Ti N1 1.7056(16)
Ti O1 2.004(7)
Ti O1A 2.09(2)
Ti C4 2.3607(19)
Ti C5 2.3642(19)
Ti Cl 2.3697(6)
Ti C1 2.404(2)
Ti C3 2.4406(19)
Ti C2 2.4657(19)
N1 C11 1.452(2)
O1 C15 1.268(4)
N2 C15 1.310(3)
N2 C17 1.460(4)
N2 C18 1.480(5)
C15 C16 1.493(4)
O1A C15A 1.269(5)
N2A C15A 1.309(4)
N2A C17A 1.461(6)
N2A C18A 1.479(6)
C15A C16A 1.495(5)
C1 C5 1.415(3)
C1 C2 1.421(3)
C1 C6 1.505(3)
C2 C3 1.406(3)
C2 C7 1.505(3)
C3 C4 1.433(3)
C3 C8 1.496(3)
C4 C5 1.417(3)
C4 C9 1.508(3)
C5 C10 1.504(3)
C11 C12 1.529(3)
C11 C14 1.528(3)
C11 C13 1.533(3)

loop_
_geom_torsion_atom_site_label_1
_geom_torsion_atom_site_label_2
_geom_torsion_atom_site_label_3
_geom_torsion_atom_site_label_4
_geom_torsion
O1 Ti N1 C11 -122(8)
O1A Ti N1 C11 -116(8)
C4 Ti N1 C11 -23(8)
C5 Ti N1 C11 11(8)
Cl Ti N1 C11 136(8)
C1 Ti N1 C11 38(8)
C3 Ti N1 C11 -31(8)
C2 Ti N1 C11 27(8)
N1 Ti O1 C15 -33.7(8)
O1A Ti O1 C15 -153(9)
C4 Ti O1 C15 -141.5(7)
C5 Ti O1 C15 -138.6(6)
Cl Ti O1 C15 71.9(8)
C1 Ti O1 C15 173.0(5)
C3 Ti O1 C15 -174.0(8)
C2 Ti O1 C15 161.3(7)
Ti O1 C15 N2 119.3(5)
Ti O1 C15 C16 -63.5(10)
C17 N2 C15 O1 -2.5(7)
C18 N2 C15 O1 174.9(8)
C17 N2 C15 C16 -179.6(5)
C18 N2 C15 C16 -2.2(7)
N1 Ti O1A C15A 4.4(16)
O1 Ti O1A C15A 66(7)
C4 Ti O1A C15A -102.4(15)
C5 Ti O1A C15A -100.6(13)
Cl Ti O1A C15A 112.0(15)
C1 Ti O1A C15A -144.0(10)
C3 Ti O1A C15A -135.1(16)
C2 Ti O1A C15A -158.3(14)
Ti O1A C15A N2A -96.0(19)
Ti O1A C15A C16A 93.2(17)
C17A N2A C15A O1A -169(2)
C18A N2A C15A O1A 11(2)
C17A N2A C15A C16A 1(2)
C18A N2A C15A C16A -178.7(16)
N1 Ti C1 C5 -54.70(13)
O1 Ti C1 C5 95.3(4)
O1A Ti C1 C5 90.1(9)
C4 Ti C1 C5 37.99(11)
Cl Ti C1 C5 -160.53(11)
C3 Ti C1 C5 79.68(12)
C2 Ti C1 C5 115.66(16)
N1 Ti C1 C2 -170.35(11)
O1 Ti C1 C2 -20.4(4)
O1A Ti C1 C2 -25.5(9)
C4 Ti C1 C2 -77.67(12)
C5 Ti C1 C2 -115.66(16)
Cl Ti C1 C2 83.81(11)
C3 Ti C1 C2 -35.97(11)
N1 Ti C1 C6 66.30(19)
O1 Ti C1 C6 -143.7(4)
O1A Ti C1 C6 -148.9(9)
C4 Ti C1 C6 159.0(2)
C5 Ti C1 C6 121.0(2)
Cl Ti C1 C6 -39.53(17)
C3 Ti C1 C6 -159.3(2)
C2 Ti C1 C6 -123.3(2)
C5 C1 C2 C3 -0.9(2)
C6 C1 C2 C3 -177.88(19)
Ti C1 C2 C3 63.16(14)
C5 C1 C2 C7 178.44(19)
C6 C1 C2 C7 1.5(3)
Ti C1 C2 C7 -117.5(2)
C5 C1 C2 Ti -64.06(13)
C6 C1 C2 Ti 119.0(2)
N1 Ti C2 C3 -99.46(17)
O1 Ti C2 C3 49.2(2)
O1A Ti C2 C3 44.2(6)
C4 Ti C2 C3 -37.49(11)
C5 Ti C2 C3 -79.48(12)
Cl Ti C2 C3 147.49(11)
C1 Ti C2 C3 -117.07(17)
N1 Ti C2 C1 17.6(2)
O1 Ti C2 C1 166.3(2)
O1A Ti C2 C1 161.3(6)
C4 Ti C2 C1 79.59(12)
C5 Ti C2 C1 37.59(11)
Cl Ti C2 C1 -95.44(11)
C3 Ti C2 C1 117.07(17)
N1 Ti C2 C7 139.04(18)
O1 Ti C2 C7 -72.3(3)
O1A Ti C2 C7 -77.2(6)
C4 Ti C2 C7 -158.99(19)
C5 Ti C2 C7 159.02(19)
Cl Ti C2 C7 25.99(16)
C1 Ti C2 C7 121.4(2)
C3 Ti C2 C7 -121.5(2)
C1 C2 C3 C4 -0.2(2)
C7 C2 C3 C4 -179.56(18)
Ti C2 C3 C4 61.85(13)
C1 C2 C3 C8 178.14(19)
C7 C2 C3 C8 -1.2(3)
Ti C2 C3 C8 -119.8(2)
C1 C2 C3 Ti -62.07(14)
C7 C2 C3 Ti 118.6(2)
N1 Ti C3 C2 130.27(14)
O1 Ti C3 C2 -133.2(3)
O1A Ti C3 C2 -135.6(7)
C4 Ti C3 C2 116.53(16)
C5 Ti C3 C2 78.15(13)
Cl Ti C3 C2 -36.23(12)
C1 Ti C3 C2 36.64(11)
N1 Ti C3 C4 13.74(17)
O1 Ti C3 C4 110.3(3)
O1A Ti C3 C4 107.9(7)
C5 Ti C3 C4 -38.38(11)
Cl Ti C3 C4 -152.76(9)
C1 Ti C3 C4 -79.89(12)
C2 Ti C3 C4 -116.53(16)
N1 Ti C3 C8 -107.58(18)
O1 Ti C3 C8 -11.0(3)
O1A Ti C3 C8 -13.4(7)
C4 Ti C3 C8 -121.3(2)
C5 Ti C3 C8 -159.70(19)
Cl Ti C3 C8 85.93(16)
C1 Ti C3 C8 158.79(19)
C2 Ti C3 C8 122.2(2)
C2 C3 C4 C5 1.2(2)
C8 C3 C4 C5 -177.08(19)
Ti C3 C4 C5 66.17(13)
C2 C3 C4 C9 175.91(19)
C8 C3 C4 C9 -2.4(3)
Ti C3 C4 C9 -119.2(2)
C2 C3 C4 Ti -64.92(14)
C8 C3 C4 Ti 116.7(2)
N1 Ti C4 C5 74.92(12)
O1 Ti C4 C5 176.1(3)
O1A Ti C4 C5 177.5(7)
Cl Ti C4 C5 -69.81(14)
C1 Ti C4 C5 -37.55(11)
C3 Ti C4 C5 -114.14(16)
C2 Ti C4 C5 -78.19(12)
N1 Ti C4 C3 -170.94(11)
O1 Ti C4 C3 -69.7(3)
O1A Ti C4 C3 -68.3(7)
C5 Ti C4 C3 114.14(16)
Cl Ti C4 C3 44.32(14)
C1 Ti C4 C3 76.59(11)
C2 Ti C4 C3 35.95(11)
N1 Ti C4 C9 -47.04(17)
O1 Ti C4 C9 54.2(3)
O1A Ti C4 C9 55.6(7)
C5 Ti C4 C9 -122.0(2)
Cl Ti C4 C9 168.22(11)
C1 Ti C4 C9 -159.51(18)
C3 Ti C4 C9 123.9(2)
C2 Ti C4 C9 159.85(18)
C2 C1 C5 C4 1.7(2)
C6 C1 C5 C4 178.65(18)
Ti C1 C5 C4 -65.16(13)
C2 C1 C5 C10 -173.94(18)
C6 C1 C5 C10 3.0(3)
Ti C1 C5 C10 119.23(19)
C2 C1 C5 Ti 66.83(14)
C6 C1 C5 Ti -116.19(19)
C3 C4 C5 C1 -1.8(2)
C9 C4 C5 C1 -176.48(18)
Ti C4 C5 C1 66.41(13)
C3 C4 C5 C10 173.85(18)
C9 C4 C5 C10 -0.8(3)
Ti C4 C5 C10 -117.95(19)
C3 C4 C5 Ti -68.20(13)
C9 C4 C5 Ti 117.12(19)
N1 Ti C5 C1 133.37(12)
O1 Ti C5 C1 -120.1(3)
O1A Ti C5 C1 -118.0(9)
C4 Ti C5 C1 -115.01(16)
Cl Ti C5 C1 23.36(13)
C3 Ti C5 C1 -76.86(12)
C2 Ti C5 C1 -36.92(11)
N1 Ti C5 C4 -111.62(12)
O1 Ti C5 C4 -5.1(3)
O1A Ti C5 C4 -3.0(9)
Cl Ti C5 C4 138.36(10)
C1 Ti C5 C4 115.01(16)
C3 Ti C5 C4 38.14(11)
C2 Ti C5 C4 78.09(12)
N1 Ti C5 C10 10.01(17)
O1 Ti C5 C10 116.5(4)
O1A Ti C5 C10 118.6(9)
C4 Ti C5 C10 121.6(2)
Cl Ti C5 C10 -100.01(16)
C1 Ti C5 C10 -123.4(2)
C3 Ti C5 C10 159.77(19)
C2 Ti C5 C10 -160.29(19)
Ti N1 C11 C12 -73(8)
Ti N1 C11 C14 48(8)
Ti N1 C11 C13 167(8)
